data_4082577
loop_
_publ_author_name
'Shimogawa, Ryuichi'
'Takao, Toshiro'
'Suzuki, Hiroharu'

_publ_section_title
;
 Synthesis, Characterization, and Reactions of Ruthenium(II), -(III), and
 -(IV) Complexes with Sterically Demanding
 1,2,4-Tri-tert-butylcyclopentadienyl Ligands
;
_journal_issue 1
_journal_name_full Organometallics
_journal_page_first 289
_journal_paper_doi 10.1021/om401035y
_journal_volume 33
_journal_year 2014
_chemical_formula_sum 'C38 H66 Ru2'
_chemical_formula_weight 725.05
_chemical_name_systematic
; 
 ? 
;
_space_group_IT_number 11
_symmetry_cell_setting monoclinic
_symmetry_space_group_name_Hall '-P 2yb'
_symmetry_space_group_name_H-M 'P 1 21/m 1'
_atom_sites_solution_hydrogens geom
_atom_sites_solution_primary direct
_atom_sites_solution_secondary difmap
_audit_creation_method SHELXL-97
_cell_angle_alpha 90.00
_cell_angle_beta 101.5230(18)
_cell_angle_gamma 90.00
_cell_formula_units_Z 2
_cell_length_a 10.4817(7)
_cell_length_b 14.8519(9)
_cell_length_c 11.9429(8)
_cell_measurement_reflns_used 18299
_cell_measurement_temperature 123(2)
_cell_measurement_theta_max 27.48
_cell_measurement_theta_min 3.20
_cell_volume 1821.7(2)
_computing_cell_refinement PROCESS-AUTO
_computing_data_collection 'PROCESS-AUTO (Rigaku, 1998)'
_computing_data_reduction 'SHELXS-97 (Sheldrick, 1990)'
_computing_molecular_graphics 'ORTEX (P.McArdle, 1995)'
_computing_publication_material SHELXL-97
_computing_structure_refinement 'SHELXL-97 (Sheldrick, 1997)'
_computing_structure_solution SHELXS-97
_diffrn_ambient_temperature 123(2)
_diffrn_detector_area_resol_mean 10
_diffrn_measured_fraction_theta_full 0.998
_diffrn_measured_fraction_theta_max 0.998
_diffrn_measurement_device_type 'Rigaku R-AXIS RAPID Imaging Plate'
_diffrn_measurement_method \w
_diffrn_radiation_monochromator graphite
_diffrn_radiation_source 'Rigaku Rotating Anode Ultrax18'
_diffrn_radiation_type MoK\a
_diffrn_radiation_wavelength 0.71069
_diffrn_reflns_av_R_equivalents 0.0472
_diffrn_reflns_av_sigmaI/netI 0.0387
_diffrn_reflns_limit_h_max 13
_diffrn_reflns_limit_h_min -13
_diffrn_reflns_limit_k_max 19
_diffrn_reflns_limit_k_min -19
_diffrn_reflns_limit_l_max 15
_diffrn_reflns_limit_l_min -15
_diffrn_reflns_number 18279
_diffrn_reflns_theta_full 27.48
_diffrn_reflns_theta_max 27.48
_diffrn_reflns_theta_min 3.20
_exptl_absorpt_coefficient_mu 0.852
_exptl_absorpt_correction_T_max 1.0000
_exptl_absorpt_correction_T_min 0.7359
_exptl_absorpt_correction_type empirical
_exptl_crystal_colour orange
_exptl_crystal_density_diffrn 1.322
_exptl_crystal_density_meas ?
_exptl_crystal_density_method 'not measured'
_exptl_crystal_description block
_exptl_crystal_F_000 764
_exptl_crystal_size_max 0.172
_exptl_crystal_size_mid 0.127
_exptl_crystal_size_min 0.097
_refine_diff_density_max 1.200
_refine_diff_density_min -0.926
_refine_diff_density_rms 0.153
_refine_ls_extinction_method none
_refine_ls_goodness_of_fit_ref 1.141
_refine_ls_hydrogen_treatment mixed
_refine_ls_matrix_type full
_refine_ls_number_parameters 268
_refine_ls_number_reflns 4340
_refine_ls_number_restraints 0
_refine_ls_restrained_S_all 1.141
_refine_ls_R_factor_all 0.0629
_refine_ls_R_factor_gt 0.0472
_refine_ls_shift/su_max 0.001
_refine_ls_shift/su_mean 0.000
_refine_ls_structure_factor_coef Fsqd
_refine_ls_weighting_details 'calc w=1/[\s^2^(Fo^2^)+(0.0653P)^2^+6.1414P] where P=(Fo^2^+2Fc^2^)/3'
_refine_ls_weighting_scheme calc
_refine_ls_wR_factor_gt 0.1259
_refine_ls_wR_factor_ref 0.1472
_reflns_number_gt 3461
_reflns_number_total 4340
_reflns_threshold_expression >2sigma(I)
_cod_data_source_file om401035y_si_001.cif
_cod_data_source_block tBu3CpRu2ethylidyneethylidene
_cod_depositor_comments
;
The following automatic conversions were performed:

'_symmetry_cell_setting' value 'Monoclinic' changed to 'monoclinic'
according to
/usr/data/users/saulius/automatic-downloads/current/ACS/lib/dictionaries/cif_core.dic
dictionary named 'cif_core.dic' version 2.4.2 from
2011-04-26.

'_exptl_absorpt_correction_type' value 'Empirical'
changed to 'empirical' according to
/usr/data/users/saulius/automatic-downloads/current/ACS/lib/dictionaries/cif_core.dic
dictionary named 'cif_core.dic' version 2.4.2 from 2011-04-26.

Automatic conversion script
Id: cif_fix_values 2281 2013-09-26 08:29:07Z andrius 

The following automatic conversions were performed:

'_exptl_crystal_density_meas' value 'not measured' was changed to '?'
- the value is perceived as not measured.

Automatic conversion script
Id: cif_fix_values 3008 2015-01-20 13:52:24Z robertas 
;
_cod_original_sg_symbol_H-M P21/m
_cod_database_code 4082577

loop_
_symmetry_equiv_pos_as_xyz
'x, y, z'
'-x, y+1/2, -z'
'-x, -y, -z'
'x, -y-1/2, z'

loop_
_atom_site_label
_atom_site_type_symbol
_atom_site_fract_x
_atom_site_fract_y
_atom_site_fract_z
_atom_site_U_iso_or_equiv
_atom_site_adp_type
_atom_site_occupancy
_atom_site_symmetry_multiplicity
_atom_site_calc_flag
_atom_site_refinement_flags
_atom_site_disorder_assembly
_atom_site_disorder_group
Ru1 Ru 0.41569(4) 0.2500 0.74311(4) 0.02144(16) Uani 1 2 d S . .
Ru2 Ru 0.35593(4) 0.2500 0.53036(4) 0.02072(15) Uani 1 2 d S . .
C4 C 0.5793(6) 0.2500 0.8954(5) 0.0263(13) Uani 1 2 d S . .
C5 C 0.5000(5) 0.1744(4) 0.9003(4) 0.0296(10) Uani 1 1 d . . .
C6 C 0.3717(4) 0.2003(4) 0.9079(4) 0.0328(11) Uani 1 1 d . . .
C7 C 0.7248(6) 0.2500 0.8950(6) 0.0345(16) Uani 1 2 d S . .
C8 C 0.7579(12) 0.1778(9) 0.8122(11) 0.041(3) Uiso 0.50 1 d P . .
C9 C 0.7951(10) 0.2296(7) 1.0187(9) 0.042(3) Uiso 0.50 1 d P . .
C10 C 0.7688(14) 0.1564(10) 0.8571(13) 0.051(3) Uiso 0.50 1 d P . .
C11 C 0.2706(6) 0.1287(5) 0.9262(5) 0.0519(17) Uani 1 1 d . . .
C12A C 0.1372(17) 0.1343(13) 0.8766(18) 0.046(4) Uani 0.466(19) 1 d P A 1
C13A C 0.3014(14) 0.1021(10) 1.0586(10) 0.047(4) Uani 0.466(19) 1 d P A 1
C14A C 0.318(2) 0.0295(13) 0.8701(16) 0.044(4) Uani 0.466(19) 1 d P A 1
C12B C 0.1414(15) 0.1411(12) 0.8219(15) 0.044(4) Uani 0.534(19) 1 d P A 2
C13B C 0.2155(13) 0.1624(10) 1.0398(11) 0.058(5) Uani 0.534(19) 1 d P A 2
C14B C 0.3141(17) 0.0422(14) 0.928(2) 0.066(6) Uani 0.534(19) 1 d P A 2
C15 C 0.4274(6) 0.2500 0.3657(5) 0.0257(13) Uani 1 2 d S . .
C16 C 0.3478(4) 0.1744(4) 0.3677(4) 0.0263(9) Uani 1 1 d . . .
C17 C 0.2181(4) 0.2010(3) 0.3756(3) 0.0227(9) Uani 1 1 d . . .
C18 C 0.5681(7) 0.2500 0.3487(6) 0.0372(17) Uani 1 2 d S . .
C19 C 0.5649(12) 0.1954(9) 0.2287(11) 0.119(4) Uani 1 1 d . . .
C20 C 0.6230(13) 0.1614(12) 0.3476(13) 0.134(5) Uani 1 1 d . . .
C21 C 0.6512(11) 0.1850(11) 0.4477(11) 0.121(5) Uani 1 1 d . . .
C22 C 0.1105(4) 0.1293(3) 0.3703(4) 0.0300(10) Uani 1 1 d . . .
C23A C 0.013(2) 0.1502(16) 0.444(2) 0.038(5) Uani 0.45(5) 1 d P B 1
C24A C 0.178(3) 0.036(2) 0.401(3) 0.052(6) Uani 0.45(5) 1 d P B 1
C25A C 0.036(2) 0.1260(13) 0.2347(19) 0.045(5) Uani 0.45(5) 1 d P B 1
C23B C 0.058(2) 0.1241(14) 0.489(2) 0.045(5) Uani 0.55(5) 1 d P B 2
C24B C 0.163(2) 0.0339(15) 0.356(2) 0.035(4) Uani 0.55(5) 1 d P B 2
C25B C -0.004(2) 0.1440(13) 0.273(2) 0.043(6) Uani 0.55(5) 1 d P B 2
C1 C 0.4116(7) 0.1495(4) 0.6362(5) 0.0498(16) Uani 1 1 d . . .
C2 C 0.5178(13) 0.0797(9) 0.6279(10) 0.044(3) Uiso 0.50 1 d P . .
C3 C 0.4648(14) 0.0606(9) 0.6378(11) 0.046(3) Uiso 0.50 1 d P . .
H1 H 0.257(10) 0.2500 0.637(9) 0.07(3) Uiso 1 2 d S . .
H2 H 0.527(5) 0.118(3) 0.897(4) 0.018(12) Uiso 1 1 d . . .
H3 H 0.372(5) 0.115(3) 0.375(4) 0.021(12) Uiso 1 1 d . . .

loop_
_atom_site_aniso_label
_atom_site_aniso_U_11
_atom_site_aniso_U_22
_atom_site_aniso_U_33
_atom_site_aniso_U_23
_atom_site_aniso_U_13
_atom_site_aniso_U_12
Ru1 0.0168(3) 0.0272(3) 0.0194(3) 0.000 0.00127(18) 0.000
Ru2 0.0171(3) 0.0256(3) 0.0186(3) 0.000 0.00169(18) 0.000
C4 0.021(3) 0.041(4) 0.014(3) 0.000 -0.003(2) 0.000
C5 0.024(2) 0.036(3) 0.027(2) 0.005(2) -0.0004(17) 0.000(2)
C6 0.026(2) 0.054(3) 0.018(2) 0.008(2) 0.0022(17) -0.003(2)
C7 0.020(3) 0.050(4) 0.033(4) 0.000 0.003(3) 0.000
C11 0.039(3) 0.085(5) 0.033(3) 0.004(3) 0.009(2) -0.025(3)
C12A 0.025(6) 0.041(8) 0.068(13) 0.011(10) -0.003(9) 0.000(5)
C13A 0.056(9) 0.054(9) 0.032(6) 0.014(6) 0.013(5) -0.006(7)
C14A 0.040(8) 0.033(7) 0.060(10) -0.006(8) 0.017(8) -0.011(5)
C12B 0.026(5) 0.046(7) 0.054(9) 0.013(8) -0.004(7) -0.008(5)
C13B 0.050(8) 0.076(10) 0.057(8) 0.013(7) 0.035(6) -0.010(7)
C14B 0.036(7) 0.051(11) 0.114(17) 0.048(12) 0.018(11) 0.001(7)
C15 0.023(3) 0.041(4) 0.015(3) 0.000 0.007(2) 0.000
C16 0.023(2) 0.036(3) 0.020(2) -0.0047(19) 0.0031(16) 0.0050(19)
C17 0.022(2) 0.030(2) 0.0136(18) -0.0028(17) 0.0000(15) 0.0044(17)
C18 0.020(3) 0.062(5) 0.031(4) 0.000 0.009(3) 0.000
C19 0.100(8) 0.157(12) 0.105(8) -0.010(8) 0.034(7) 0.014(7)
C20 0.108(10) 0.163(14) 0.132(11) -0.011(11) 0.024(9) 0.026(9)
C21 0.076(7) 0.174(13) 0.110(9) 0.032(9) 0.012(6) 0.028(7)
C22 0.023(2) 0.029(2) 0.036(3) -0.003(2) 0.0018(19) -0.0050(18)
C23A 0.040(9) 0.049(10) 0.026(9) 0.003(7) 0.011(8) -0.021(7)
C24A 0.063(12) 0.029(8) 0.059(16) -0.005(12) 0.005(13) -0.015(7)
C25A 0.039(9) 0.071(10) 0.028(8) -0.024(7) 0.009(7) -0.012(7)
C23B 0.053(10) 0.049(8) 0.038(10) -0.006(7) 0.021(8) -0.020(8)
C24B 0.033(7) 0.027(6) 0.045(10) -0.002(8) 0.003(7) -0.001(5)
C25B 0.036(8) 0.055(8) 0.030(9) -0.002(6) -0.011(6) -0.019(6)
C1 0.074(4) 0.044(3) 0.029(3) 0.002(2) 0.003(3) 0.028(3)

loop_
_atom_type_symbol
_atom_type_description
_atom_type_scat_dispersion_real
_atom_type_scat_dispersion_imag
_atom_type_scat_source
C C 0.0033 0.0016 'International Tables Vol C Tables 4.2.6.8 and 6.1.1.4'
H H 0.0000 0.0000 'International Tables Vol C Tables 4.2.6.8 and 6.1.1.4'
Ru Ru -1.2594 0.8363 'International Tables Vol C Tables 4.2.6.8 and 6.1.1.4'

loop_
_geom_angle_atom_site_label_1
_geom_angle_atom_site_label_2
_geom_angle_atom_site_label_3
_geom_angle
_geom_angle_site_symmetry_1
_geom_angle_site_symmetry_3
C1 Ru1 C1 99.3(3) . 4_565
C1 Ru1 C5 153.1(2) . 4_565
C1 Ru1 C5 96.9(2) 4_565 4_565
C1 Ru1 C5 96.9(2) . .
C1 Ru1 C5 153.1(2) 4_565 .
C5 Ru1 C5 60.9(3) 4_565 .
C1 Ru1 C6 147.6(2) . 4_565
C1 Ru1 C6 109.9(2) 4_565 4_565
C5 Ru1 C6 37.19(18) 4_565 4_565
C5 Ru1 C6 62.50(19) . 4_565
C1 Ru1 C6 109.9(2) . .
C1 Ru1 C6 147.6(2) 4_565 .
C5 Ru1 C6 62.50(19) 4_565 .
C5 Ru1 C6 37.19(18) . .
C6 Ru1 C6 38.6(3) 4_565 .
C1 Ru1 C4 116.33(19) . .
C1 Ru1 C4 116.33(19) 4_565 .
C5 Ru1 C4 36.79(16) 4_565 .
C5 Ru1 C4 36.79(16) . .
C6 Ru1 C4 62.8(2) 4_565 .
C6 Ru1 C4 62.8(2) . .
C1 Ru1 Ru2 50.74(16) . .
C1 Ru1 Ru2 50.74(16) 4_565 .
C5 Ru1 Ru2 147.23(14) 4_565 .
C5 Ru1 Ru2 147.23(14) . .
C6 Ru1 Ru2 147.55(13) 4_565 .
C6 Ru1 Ru2 147.55(13) . .
C4 Ru1 Ru2 145.55(17) . .
C1 Ru2 C1 98.7(4) 4_565 .
C1 Ru2 C17 147.2(2) 4_565 .
C1 Ru2 C17 110.2(2) . .
C1 Ru2 C17 110.2(2) 4_565 4_565
C1 Ru2 C17 147.2(2) . 4_565
C17 Ru2 C17 38.1(2) . 4_565
C1 Ru2 C16 153.7(2) 4_565 .
C1 Ru2 C16 97.6(2) . .
C17 Ru2 C16 37.57(15) . .
C17 Ru2 C16 62.36(16) 4_565 .
C1 Ru2 C16 97.6(2) 4_565 4_565
C1 Ru2 C16 153.7(2) . 4_565
C17 Ru2 C16 62.36(16) . 4_565
C17 Ru2 C16 37.57(15) 4_565 4_565
C16 Ru2 C16 60.5(3) . 4_565
C1 Ru2 C15 117.13(19) 4_565 .
C1 Ru2 C15 117.13(19) . .
C17 Ru2 C15 63.04(19) . .
C17 Ru2 C15 63.04(19) 4_565 .
C16 Ru2 C15 36.56(15) . .
C16 Ru2 C15 36.56(15) 4_565 .
C1 Ru2 Ru1 50.43(17) 4_565 .
C1 Ru2 Ru1 50.43(17) . .
C17 Ru2 Ru1 146.61(12) . .
C17 Ru2 Ru1 146.61(12) 4_565 .
C16 Ru2 Ru1 147.77(13) . .
C16 Ru2 Ru1 147.77(13) 4_565 .
C15 Ru2 Ru1 146.61(16) . .
C5 C4 C5 106.1(6) . 4_565
C5 C4 C7 126.9(3) . .
C5 C4 C7 126.9(3) 4_565 .
C5 C4 Ru1 70.7(3) . .
C5 C4 Ru1 70.7(3) 4_565 .
C7 C4 Ru1 127.0(4) . .
C4 C5 C6 111.3(5) . .
C4 C5 Ru1 72.5(3) . .
C6 C5 Ru1 72.2(3) . .
C5 C6 C6 105.7(3) . 4_565
C5 C6 C11 120.5(5) . .
C6 C6 C11 133.4(3) 4_565 .
C5 C6 Ru1 70.6(3) . .
C6 C6 Ru1 70.71(14) 4_565 .
C11 C6 Ru1 128.3(3) . .
C4 C7 C9 106.5(6) . 4_565
C4 C7 C9 106.5(6) . .
C9 C7 C9 22.6(8) 4_565 .
C4 C7 C8 110.8(6) . .
C9 C7 C8 128.6(7) 4_565 .
C9 C7 C8 110.6(7) . .
C4 C7 C8 110.8(6) . 4_565
C9 C7 C8 110.6(7) 4_565 4_565
C9 C7 C8 128.6(7) . 4_565
C8 C7 C8 87.9(11) . 4_565
C4 C7 C10 110.8(6) . .
C9 C7 C10 109.9(7) 4_565 .
C9 C7 C10 89.5(7) . .
C8 C7 C10 22.8(6) . .
C8 C7 C10 108.4(9) 4_565 .
C4 C7 C10 110.8(6) . 4_565
C9 C7 C10 89.5(7) 4_565 4_565
C9 C7 C10 109.9(8) . 4_565
C8 C7 C10 108.4(9) . 4_565
C8 C7 C10 22.8(6) 4_565 4_565
C10 C7 C10 126.1(12) . 4_565
C10 C8 C7 80(2) . .
C9 C9 C7 78.7(4) 4_565 .
C8 C10 C7 77(2) . .
C14B C11 C12A 111.3(13) . .
C14B C11 C6 114.5(9) . .
C12A C11 C6 123.4(10) . .
C14B C11 C13A 75.6(12) . .
C12A C11 C13A 114.7(10) . .
C6 C11 C13A 107.5(6) . .
C14B C11 C13B 116.3(11) . .
C12A C11 C13B 81.2(10) . .
C6 C11 C13B 105.6(6) . .
C13A C11 C13B 45.4(7) . .
C14B C11 C12B 109.7(12) . .
C12A C11 C12B 23.5(8) . .
C6 C11 C12B 107.3(7) . .
C13A C11 C12B 138.1(8) . .
C13B C11 C12B 102.5(9) . .
C14B C11 C14A 23.4(10) . .
C12A C11 C14A 102.9(12) . .
C6 C11 C14A 105.9(8) . .
C13A C11 C14A 99.0(9) . .
C13B C11 C14A 138.4(9) . .
C12B C11 C14A 93.2(10) . .
C16 C15 C16 106.4(6) . 4_565
C16 C15 C18 126.5(3) . .
C16 C15 C18 126.5(3) 4_565 .
C16 C15 Ru2 71.4(3) . .
C16 C15 Ru2 71.4(3) 4_565 .
C18 C15 Ru2 128.2(4) . .
C15 C16 C17 110.8(4) . .
C15 C16 Ru2 72.0(3) . .
C17 C16 Ru2 71.1(2) . .
C16 C17 C17 106.0(3) . 4_565
C16 C17 C22 120.0(4) . .
C17 C17 C22 133.6(2) 4_565 .
C16 C17 Ru2 71.3(2) . .
C17 C17 Ru2 70.95(11) 4_565 .
C22 C17 Ru2 127.3(3) . .
C20 C18 C20 132.6(13) . 4_565
C20 C18 C15 113.6(7) . .
C20 C18 C15 113.6(7) 4_565 .
C20 C18 C21 113.0(10) . 4_565
C20 C18 C21 46.4(7) 4_565 4_565
C15 C18 C21 107.0(6) . 4_565
C20 C18 C21 46.4(7) . .
C20 C18 C21 113.0(10) 4_565 .
C15 C18 C21 107.0(6) . .
C21 C18 C21 72.4(12) 4_565 .
C20 C18 C19 58.5(7) . .
C20 C18 C19 112.5(9) 4_565 .
C15 C18 C19 105.3(6) . .
C21 C18 C19 146.9(8) 4_565 .
C21 C18 C19 104.7(7) . .
C20 C18 C19 112.5(9) . 4_565
C20 C18 C19 58.5(7) 4_565 4_565
C15 C18 C19 105.3(6) . 4_565
C21 C18 C19 104.7(7) 4_565 4_565
C21 C18 C19 146.9(7) . 4_565
C19 C18 C19 59.2(10) . 4_565
C20 C19 C19 109.5(8) . 4_565
C20 C19 C18 54.0(7) . .
C19 C19 C18 60.4(5) 4_565 .
C21 C20 C18 75.4(11) . .
C21 C20 C19 142.5(17) . .
C18 C20 C19 67.5(9) . .
C20 C21 C18 58.2(9) . .
C20 C21 C21 106.6(12) . 4_565
C18 C21 C21 53.8(6) . 4_565
C23A C22 C25B 83.9(8) . .
C23A C22 C24B 123.3(11) . .
C25B C22 C24B 107.0(8) . .
C23A C22 C17 114.1(6) . .
C25B C22 C17 113.2(6) . .
C24B C22 C17 111.6(9) . .
C23A C22 C24A 111.6(13) . .
C25B C22 C24A 124.2(11) . .
C24B C22 C24A 19.8(9) . .
C17 C22 C24A 108.0(12) . .
C23A C22 C23B 27.4(6) . .
C25B C22 C23B 108.9(8) . .
C24B C22 C23B 104.0(9) . .
C17 C22 C23B 111.6(6) . .
C24A C22 C23B 88.0(12) . .
C23A C22 C25A 109.6(8) . .
C25B C22 C25A 26.2(7) . .
C24B C22 C25A 88.4(8) . .
C17 C22 C25A 105.0(8) . .
C24A C22 C25A 108.1(12) . .
C23B C22 C25A 132.9(8) . .
C3 C1 C2 25.1(6) . .
C3 C1 Ru1 137.4(6) . .
C2 C1 Ru1 129.3(6) . .
C3 C1 Ru2 140.6(6) . .
C2 C1 Ru2 126.5(6) . .
Ru1 C1 Ru2 78.8(2) . .
C3 C2 C1 68.2(17) . .
C2 C3 C1 86.6(19) . .

loop_
_geom_bond_atom_site_label_1
_geom_bond_atom_site_label_2
_geom_bond_distance
_geom_bond_site_symmetry_2
Ru1 C1 1.959(6) .
Ru1 C1 1.959(6) 4_565
Ru1 C5 2.214(5) 4_565
Ru1 C5 2.214(5) .
Ru1 C6 2.234(4) 4_565
Ru1 C6 2.234(5) .
Ru1 C4 2.237(6) .
Ru1 Ru2 2.4926(7) .
Ru2 C1 1.967(6) 4_565
Ru2 C1 1.967(6) .
Ru2 C17 2.228(4) .
Ru2 C17 2.228(4) 4_565
Ru2 C16 2.231(4) .
Ru2 C16 2.231(4) 4_565
Ru2 C15 2.239(6) .
C4 C5 1.405(6) .
C4 C5 1.405(6) 4_565
C4 C7 1.526(9) .
C5 C6 1.418(7) .
C6 C6 1.476(11) 4_565
C6 C11 1.547(7) .
C7 C9 1.544(12) 4_565
C7 C9 1.544(12) .
C7 C8 1.545(13) .
C7 C8 1.545(13) 4_565
C7 C10 1.559(14) .
C7 C10 1.559(15) 4_565
C8 C10 0.614(15) .
C9 C9 0.61(2) 4_565
C11 C14B 1.36(2) .
C11 C12A 1.408(18) .
C11 C13A 1.598(13) .
C11 C13B 1.654(14) .
C11 C12B 1.658(16) .
C11 C14A 1.730(19) .
C15 C16 1.402(6) .
C15 C16 1.402(6) 4_565
C15 C18 1.529(9) .
C16 C17 1.436(6) .
C17 C17 1.455(9) 4_565
C17 C22 1.543(6) .
C18 C20 1.437(16) .
C18 C20 1.437(16) 4_565
C18 C21 1.637(13) 4_565
C18 C21 1.637(13) .
C18 C19 1.640(14) .
C18 C19 1.640(14) 4_565
C19 C20 1.515(17) .
C19 C19 1.62(3) 4_565
C20 C21 1.224(16) .
C21 C21 1.93(3) 4_565
C22 C23A 1.509(16) .
C22 C25B 1.512(11) .
C22 C24B 1.54(2) .
C22 C24A 1.56(3) .
C22 C23B 1.618(18) .
C22 C25A 1.653(19) .
C1 C3 1.433(14) .
C1 C2 1.540(14) .
C2 C3 0.655(15) .

loop_
_geom_torsion_atom_site_label_1
_geom_torsion_atom_site_label_2
_geom_torsion_atom_site_label_3
_geom_torsion_atom_site_label_4
_geom_torsion
_geom_torsion_site_symmetry_1
_geom_torsion_site_symmetry_4
C1 Ru1 Ru2 C1 -159.4(6) . 4_565
C5 Ru1 Ru2 C1 -10.3(4) 4_565 4_565
C5 Ru1 Ru2 C1 -149.2(4) . 4_565
C6 Ru1 Ru2 C1 62.3(4) 4_565 4_565
C6 Ru1 Ru2 C1 138.3(4) . 4_565
C4 Ru1 Ru2 C1 -79.7(3) . 4_565
C1 Ru1 Ru2 C1 159.4(6) 4_565 .
C5 Ru1 Ru2 C1 149.2(4) 4_565 .
C5 Ru1 Ru2 C1 10.3(4) . .
C6 Ru1 Ru2 C1 -138.3(4) 4_565 .
C6 Ru1 Ru2 C1 -62.3(4) . .
C4 Ru1 Ru2 C1 79.7(3) . .
C1 Ru1 Ru2 C17 63.9(3) . .
C1 Ru1 Ru2 C17 -136.7(3) 4_565 .
C5 Ru1 Ru2 C17 -146.9(3) 4_565 .
C5 Ru1 Ru2 C17 74.2(3) . .
C6 Ru1 Ru2 C17 -74.4(3) 4_565 .
C6 Ru1 Ru2 C17 1.6(3) . .
C4 Ru1 Ru2 C17 143.6(2) . .
C1 Ru1 Ru2 C17 136.7(3) . 4_565
C1 Ru1 Ru2 C17 -63.9(3) 4_565 4_565
C5 Ru1 Ru2 C17 -74.2(3) 4_565 4_565
C5 Ru1 Ru2 C17 146.9(3) . 4_565
C6 Ru1 Ru2 C17 -1.6(3) 4_565 4_565
C6 Ru1 Ru2 C17 74.4(3) . 4_565
C4 Ru1 Ru2 C17 -143.6(2) . 4_565
C1 Ru1 Ru2 C16 -9.0(4) . .
C1 Ru1 Ru2 C16 150.4(4) 4_565 .
C5 Ru1 Ru2 C16 140.2(3) 4_565 .
C5 Ru1 Ru2 C16 1.3(3) . .
C6 Ru1 Ru2 C16 -147.3(3) 4_565 .
C6 Ru1 Ru2 C16 -71.3(3) . .
C4 Ru1 Ru2 C16 70.7(2) . .
C1 Ru1 Ru2 C16 -150.4(4) . 4_565
C1 Ru1 Ru2 C16 9.0(4) 4_565 4_565
C5 Ru1 Ru2 C16 -1.3(3) 4_565 4_565
C5 Ru1 Ru2 C16 -140.2(3) . 4_565
C6 Ru1 Ru2 C16 71.3(3) 4_565 4_565
C6 Ru1 Ru2 C16 147.3(3) . 4_565
C4 Ru1 Ru2 C16 -70.7(2) . 4_565
C1 Ru1 Ru2 C15 -79.7(3) . .
C1 Ru1 Ru2 C15 79.7(3) 4_565 .
C5 Ru1 Ru2 C15 69.5(2) 4_565 .
C5 Ru1 Ru2 C15 -69.5(2) . .
C6 Ru1 Ru2 C15 142.0(3) 4_565 .
C6 Ru1 Ru2 C15 -142.0(3) . .
C4 Ru1 Ru2 C15 0.0 . .
C1 Ru1 C4 C5 -64.0(4) . .
C1 Ru1 C4 C5 179.6(4) 4_565 .
C5 Ru1 C4 C5 115.6(6) 4_565 .
C6 Ru1 C4 C5 79.6(4) 4_565 .
C6 Ru1 C4 C5 36.0(3) . .
Ru2 Ru1 C4 C5 -122.2(3) . .
C1 Ru1 C4 C5 -179.6(4) . 4_565
C1 Ru1 C4 C5 64.0(4) 4_565 4_565
C5 Ru1 C4 C5 -115.6(6) . 4_565
C6 Ru1 C4 C5 -36.0(3) 4_565 4_565
C6 Ru1 C4 C5 -79.6(4) . 4_565
Ru2 Ru1 C4 C5 122.2(3) . 4_565
C1 Ru1 C4 C7 58.2(2) . .
C1 Ru1 C4 C7 -58.2(2) 4_565 .
C5 Ru1 C4 C7 -122.2(3) 4_565 .
C5 Ru1 C4 C7 122.2(3) . .
C6 Ru1 C4 C7 -158.20(16) 4_565 .
C6 Ru1 C4 C7 158.20(16) . .
Ru2 Ru1 C4 C7 0.000(3) . .
C5 C4 C5 C6 0.2(7) 4_565 .
C7 C4 C5 C6 175.5(5) . .
Ru1 C4 C5 C6 -62.1(4) . .
C5 C4 C5 Ru1 62.3(4) 4_565 .
C7 C4 C5 Ru1 -122.3(6) . .
C1 Ru1 C5 C4 125.8(4) . .
C1 Ru1 C5 C4 -0.8(7) 4_565 .
C5 Ru1 C5 C4 -38.2(3) 4_565 .
C6 Ru1 C5 C4 -80.6(3) 4_565 .
C6 Ru1 C5 C4 -120.1(5) . .
Ru2 Ru1 C5 C4 117.8(3) . .
C1 Ru1 C5 C6 -114.1(4) . .
C1 Ru1 C5 C6 119.3(6) 4_565 .
C5 Ru1 C5 C6 81.9(3) 4_565 .
C6 Ru1 C5 C6 39.5(3) 4_565 .
C4 Ru1 C5 C6 120.1(5) . .
Ru2 Ru1 C5 C6 -122.1(3) . .
C4 C5 C6 C6 -0.1(4) . 4_565
Ru1 C5 C6 C6 -62.45(13) . 4_565
C4 C5 C6 C11 -174.0(5) . .
Ru1 C5 C6 C11 123.7(4) . .
C4 C5 C6 Ru1 62.3(4) . .
C1 Ru1 C6 C5 74.5(4) . .
C1 Ru1 C6 C5 -132.6(4) 4_565 .
C5 Ru1 C6 C5 -77.2(4) 4_565 .
C6 Ru1 C6 C5 -115.3(3) 4_565 .
C4 Ru1 C6 C5 -35.6(3) . .
Ru2 Ru1 C6 C5 121.3(3) . .
C1 Ru1 C6 C6 -170.2(2) . 4_565
C1 Ru1 C6 C6 -17.3(4) 4_565 4_565
C5 Ru1 C6 C6 38.04(17) 4_565 4_565
C5 Ru1 C6 C6 115.3(3) . 4_565
C4 Ru1 C6 C6 79.65(12) . 4_565
Ru2 Ru1 C6 C6 -123.4(2) . 4_565
C1 Ru1 C6 C11 -39.6(6) . .
C1 Ru1 C6 C11 113.3(6) 4_565 .
C5 Ru1 C6 C11 168.7(6) 4_565 .
C5 Ru1 C6 C11 -114.1(6) . .
C6 Ru1 C6 C11 130.6(5) 4_565 .
C4 Ru1 C6 C11 -149.7(6) . .
Ru2 Ru1 C6 C11 7.2(7) . .
C5 C4 C7 C9 -99.0(7) . 4_565
C5 C4 C7 C9 75.4(7) 4_565 4_565
Ru1 C4 C7 C9 168.2(4) . 4_565
C5 C4 C7 C9 -75.4(7) . .
C5 C4 C7 C9 99.0(7) 4_565 .
Ru1 C4 C7 C9 -168.2(4) . .
C5 C4 C7 C8 44.8(9) . .
C5 C4 C7 C8 -140.7(7) 4_565 .
Ru1 C4 C7 C8 -47.9(6) . .
C5 C4 C7 C8 140.7(7) . 4_565
C5 C4 C7 C8 -44.8(9) 4_565 4_565
Ru1 C4 C7 C8 47.9(6) . 4_565
C5 C4 C7 C10 20.4(10) . .
C5 C4 C7 C10 -165.2(8) 4_565 .
Ru1 C4 C7 C10 -72.4(7) . .
C5 C4 C7 C10 165.2(8) . 4_565
C5 C4 C7 C10 -20.4(10) 4_565 4_565
Ru1 C4 C7 C10 72.4(7) . 4_565
C4 C7 C8 C10 -94(2) . .
C9 C7 C8 C10 39(2) 4_565 .
C9 C7 C8 C10 23(2) . .
C8 C7 C8 C10 154.2(17) 4_565 .
C10 C7 C8 C10 144(2) 4_565 .
C4 C7 C9 C9 -93.39(19) . 4_565
C8 C7 C9 C9 146.2(6) . 4_565
C8 C7 C9 C9 41.7(8) 4_565 4_565
C10 C7 C9 C9 155.1(6) . 4_565
C10 C7 C9 C9 26.6(6) 4_565 4_565
C4 C7 C10 C8 94(2) . .
C9 C7 C10 C8 -148.2(19) 4_565 .
C9 C7 C10 C8 -158(2) . .
C8 C7 C10 C8 -27.3(18) 4_565 .
C10 C7 C10 C8 -44(3) 4_565 .
C5 C6 C11 C14B -3.3(13) . .
C6 C6 C11 C14B -175.1(12) 4_565 .
Ru1 C6 C11 C14B 85.3(13) . .
C5 C6 C11 C12A -144.3(12) . .
C6 C6 C11 C12A 43.8(13) 4_565 .
Ru1 C6 C11 C12A -55.8(14) . .
C5 C6 C11 C13A 78.5(8) . .
C6 C6 C11 C13A -93.3(7) 4_565 .
Ru1 C6 C11 C13A 167.1(6) . .
C5 C6 C11 C13B 126.0(7) . .
C6 C6 C11 C13B -45.8(7) 4_565 .
Ru1 C6 C11 C13B -145.4(6) . .
C5 C6 C11 C12B -125.2(9) . .
C6 C6 C11 C12B 63.0(9) 4_565 .
Ru1 C6 C11 C12B -36.6(10) . .
C5 C6 C11 C14A -26.6(9) . .
C6 C6 C11 C14A 161.6(7) 4_565 .
Ru1 C6 C11 C14A 62.0(9) . .
C1 Ru2 C15 C16 -179.2(3) 4_565 .
C1 Ru2 C15 C16 63.9(4) . .
C17 Ru2 C15 C16 -36.2(3) . .
C17 Ru2 C15 C16 -79.2(3) 4_565 .
C16 Ru2 C15 C16 -115.4(5) 4_565 .
Ru1 Ru2 C15 C16 122.3(3) . .
C1 Ru2 C15 C16 -63.9(4) 4_565 4_565
C1 Ru2 C15 C16 179.2(3) . 4_565
C17 Ru2 C15 C16 79.2(3) . 4_565
C17 Ru2 C15 C16 36.2(3) 4_565 4_565
C16 Ru2 C15 C16 115.4(5) . 4_565
Ru1 Ru2 C15 C16 -122.3(3) . 4_565
C1 Ru2 C15 C18 58.5(2) 4_565 .
C1 Ru2 C15 C18 -58.5(2) . .
C17 Ru2 C15 C18 -158.51(13) . .
C17 Ru2 C15 C18 158.51(13) 4_565 .
C16 Ru2 C15 C18 -122.3(3) . .
C16 Ru2 C15 C18 122.3(3) 4_565 .
Ru1 Ru2 C15 C18 0.000(1) . .
C16 C15 C16 C17 -2.3(7) 4_565 .
C18 C15 C16 C17 -174.9(5) . .
Ru2 C15 C16 C17 60.9(3) . .
C16 C15 C16 Ru2 -63.2(4) 4_565 .
C18 C15 C16 Ru2 124.2(6) . .
C1 Ru2 C16 C15 1.5(7) 4_565 .
C1 Ru2 C16 C15 -126.3(4) . .
C17 Ru2 C16 C15 120.3(4) . .
C17 Ru2 C16 C15 81.2(3) 4_565 .
C16 Ru2 C16 C15 38.2(3) 4_565 .
Ru1 Ru2 C16 C15 -119.3(3) . .
C1 Ru2 C16 C17 -118.8(6) 4_565 .
C1 Ru2 C16 C17 113.4(3) . .
C17 Ru2 C16 C17 -39.1(3) 4_565 .
C16 Ru2 C16 C17 -82.1(3) 4_565 .
C15 Ru2 C16 C17 -120.3(4) . .
Ru1 Ru2 C16 C17 120.4(3) . .
C15 C16 C17 C17 1.5(4) . 4_565
Ru2 C16 C17 C17 62.90(12) . 4_565
C15 C16 C17 C22 175.6(4) . .
Ru2 C16 C17 C22 -122.9(4) . .
C15 C16 C17 Ru2 -61.4(4) . .
C1 Ru2 C17 C16 134.2(4) 4_565 .
C1 Ru2 C17 C16 -75.7(3) . .
C17 Ru2 C17 C16 115.1(3) 4_565 .
C16 Ru2 C17 C16 76.6(4) 4_565 .
C15 Ru2 C17 C16 35.2(3) . .
Ru1 Ru2 C17 C16 -123.3(3) . .
C1 Ru2 C17 C17 19.1(4) 4_565 4_565
C1 Ru2 C17 C17 169.1(2) . 4_565
C16 Ru2 C17 C17 -115.1(3) . 4_565
C16 Ru2 C17 C17 -38.55(17) 4_565 4_565
C15 Ru2 C17 C17 -79.88(10) . 4_565
Ru1 Ru2 C17 C17 121.60(19) . 4_565
C1 Ru2 C17 C22 -111.8(5) 4_565 .
C1 Ru2 C17 C22 38.3(4) . .
C17 Ru2 C17 C22 -130.9(4) 4_565 .
C16 Ru2 C17 C22 114.0(5) . .
C16 Ru2 C17 C22 -169.4(4) 4_565 .
C15 Ru2 C17 C22 149.2(4) . .
Ru1 Ru2 C17 C22 -9.3(5) . .
C16 C15 C18 C20 -7.2(11) . .
C16 C15 C18 C20 -178.3(8) 4_565 .
Ru2 C15 C18 C20 87.3(8) . .
C16 C15 C18 C20 178.3(8) . 4_565
C16 C15 C18 C20 7.2(11) 4_565 4_565
Ru2 C15 C18 C20 -87.3(8) . 4_565
C16 C15 C18 C21 -132.5(8) . 4_565
C16 C15 C18 C21 56.3(9) 4_565 4_565
Ru2 C15 C18 C21 -38.1(6) . 4_565
C16 C15 C18 C21 -56.3(9) . .
C16 C15 C18 C21 132.5(8) 4_565 .
Ru2 C15 C18 C21 38.1(6) . .
C16 C15 C18 C19 54.7(8) . .
C16 C15 C18 C19 -116.4(7) 4_565 .
Ru2 C15 C18 C19 149.2(5) . .
C16 C15 C18 C19 116.4(7) . 4_565
C16 C15 C18 C19 -54.7(8) 4_565 4_565
Ru2 C15 C18 C19 -149.2(5) . 4_565
C20 C18 C19 C20 127.2(14) 4_565 .
C15 C18 C19 C20 -108.6(8) . .
C21 C18 C19 C20 84.3(15) 4_565 .
C21 C18 C19 C20 4.1(10) . .
C19 C18 C19 C20 152.5(8) 4_565 .
C20 C18 C19 C19 -152.5(8) . 4_565
C20 C18 C19 C19 -25.3(7) 4_565 4_565
C15 C18 C19 C19 99.0(4) . 4_565
C21 C18 C19 C19 -68.2(13) 4_565 4_565
C21 C18 C19 C19 -148.4(7) . 4_565
C20 C18 C20 C21 81.8(19) 4_565 .
C15 C18 C20 C21 -91.4(10) . .
C21 C18 C20 C21 30.7(12) 4_565 .
C19 C18 C20 C21 174.5(14) . .
C19 C18 C20 C21 149.1(10) 4_565 .
C20 C18 C20 C19 -92.7(16) 4_565 .
C15 C18 C20 C19 94.1(9) . .
C21 C18 C20 C19 -143.8(9) 4_565 .
C21 C18 C20 C19 -174.5(14) . .
C19 C18 C20 C19 -25.5(8) 4_565 .
C19 C19 C20 C21 17(3) 4_565 .
C18 C19 C20 C21 -9(2) . .
C19 C19 C20 C18 25.2(6) 4_565 .
C19 C20 C21 C18 8(2) . .
C18 C20 C21 C21 -24.6(7) . 4_565
C19 C20 C21 C21 -16(2) . 4_565
C20 C18 C21 C20 -127.6(17) 4_565 .
C15 C18 C21 C20 106.7(10) . .
C21 C18 C21 C20 -150.4(10) 4_565 .
C19 C18 C21 C20 -4.8(12) . .
C19 C18 C21 C20 -60.4(18) 4_565 .
C20 C18 C21 C21 150.4(10) . 4_565
C20 C18 C21 C21 22.8(8) 4_565 4_565
C15 C18 C21 C21 -102.9(5) . 4_565
C19 C18 C21 C21 145.6(8) . 4_565
C19 C18 C21 C21 90.1(13) 4_565 4_565
C16 C17 C22 C23A 145.3(15) . .
C17 C17 C22 C23A -42.4(15) 4_565 .
Ru2 C17 C22 C23A 56.7(15) . .
C16 C17 C22 C25B -121.0(15) . .
C17 C17 C22 C25B 51.3(15) 4_565 .
Ru2 C17 C22 C25B 150.4(15) . .
C16 C17 C22 C24B -0.2(11) . .
C17 C17 C22 C24B 172.0(10) 4_565 .
Ru2 C17 C22 C24B -88.8(11) . .
C16 C17 C22 C24A 20.6(16) . .
C17 C17 C22 C24A -167.2(15) 4_565 .
Ru2 C17 C22 C24A -68.0(16) . .
C16 C17 C22 C23B 115.7(13) . .
C17 C17 C22 C23B -72.1(13) 4_565 .
Ru2 C17 C22 C23B 27.1(14) . .
C16 C17 C22 C25A -94.6(11) . .
C17 C17 C22 C25A 77.7(11) 4_565 .
Ru2 C17 C22 C25A 176.8(11) . .
C1 Ru1 C1 C3 145.5(10) 4_565 .
C5 Ru1 C1 C3 19.4(14) 4_565 .
C5 Ru1 C1 C3 -12.9(11) . .
C6 Ru1 C1 C3 -60.3(12) 4_565 .
C6 Ru1 C1 C3 -48.8(11) . .
C4 Ru1 C1 C3 19.9(12) . .
Ru2 Ru1 C1 C3 161.5(12) . .
C1 Ru1 C1 C2 112.4(8) 4_565 .
C5 Ru1 C1 C2 -13.7(12) 4_565 .
C5 Ru1 C1 C2 -46.0(8) . .
C6 Ru1 C1 C2 -93.3(9) 4_565 .
C6 Ru1 C1 C2 -81.9(8) . .
C4 Ru1 C1 C2 -13.2(9) . .
Ru2 Ru1 C1 C2 128.5(9) . .
C1 Ru1 C1 Ru2 -16.0(4) 4_565 .
C5 Ru1 C1 Ru2 -142.1(4) 4_565 .
C5 Ru1 C1 Ru2 -174.43(19) . .
C6 Ru1 C1 Ru2 138.2(3) 4_565 .
C6 Ru1 C1 Ru2 149.65(17) . .
C4 Ru1 C1 Ru2 -141.61(19) . .
C1 Ru2 C1 C3 -144.3(10) 4_565 .
C17 Ru2 C1 C3 51.6(12) . .
C17 Ru2 C1 C3 64.0(13) 4_565 .
C16 Ru2 C1 C3 15.0(12) . .
C16 Ru2 C1 C3 -16.7(15) 4_565 .
C15 Ru2 C1 C3 -17.7(12) . .
Ru1 Ru2 C1 C3 -160.2(13) . .
C1 Ru2 C1 C2 -115.2(7) 4_565 .
C17 Ru2 C1 C2 80.7(8) . .
C17 Ru2 C1 C2 93.1(9) 4_565 .
C16 Ru2 C1 C2 44.1(8) . .
C16 Ru2 C1 C2 12.5(11) 4_565 .
C15 Ru2 C1 C2 11.5(9) . .
Ru1 Ru2 C1 C2 -131.1(9) . .
C1 Ru2 C1 Ru1 15.9(4) 4_565 .
C17 Ru2 C1 Ru1 -148.22(17) . .
C17 Ru2 C1 Ru1 -135.8(3) 4_565 .
C16 Ru2 C1 Ru1 175.18(19) . .
C16 Ru2 C1 Ru1 143.6(4) 4_565 .
C15 Ru2 C1 Ru1 142.53(18) . .
Ru1 C1 C2 C3 119.6(17) . .
Ru2 C1 C2 C3 -133.3(17) . .
Ru1 C1 C3 C2 -83(2) . .
Ru2 C1 C3 C2 67(2) . .
